data_7058938
loop_
_publ_author_name
'Stierstorfer, Joerg'
'Wurzenberger, Maximilian Hans Horst'
'Lommel, Marcus'
'Gruhne, Michael S.'
'Szimhardt, Norbert'
'Bissinger, Benjamin'

_publ_section_title
;
 Synthesis and Comparison of Copper(II) Complexes with various
 N-Aminotetrazole Ligands Involving Trinitrophenol Anions
;
_journal_name_full 'New Journal of Chemistry'
_journal_paper_doi 10.1039/C9NJ03937F
_journal_year 2019
_chemical_formula_moiety 'C8 H22 Cu N20 O, 2(C6 H2 N3 O9)'
_chemical_formula_sum 'C20 H26 Cu N26 O19'
_chemical_formula_weight 998.21
_chemical_name_common
;
monoaqua tetrakis(1-amino-5-methyl-tetrazolyl)copper(II) trinitrophloglucinate
;
_chemical_name_systematic
;
monoaqua tetrakis(1-amino-5-methyl-tetrazolyl)copper(II) trinitrophloglucinate
;
_space_group_IT_number 14
_space_group_name_Hall '-P 2ybc'
_space_group_name_H-M_alt 'P 1 21/c 1'
_symmetry_cell_setting monoclinic
_symmetry_Int_Tables_number 14
_symmetry_space_group_name_Hall '-P 2ybc'
_symmetry_space_group_name_H-M 'P 1 21/c 1'
_atom_sites_solution_hydrogens mixed
_audit_creation_date 2018-07-24
_audit_creation_method SHELXL-2013
_audit_update_record
;
2019-08-26 deposited with the CCDC.    2019-10-28 downloaded from the CCDC.
;
_cell_angle_alpha 90
_cell_angle_beta 92.152(5)
_cell_angle_gamma 90
_cell_formula_units_Z 4
_cell_length_a 6.8633(3)
_cell_length_b 16.3608(8)
_cell_length_c 32.863(2)
_cell_measurement_reflns_used 2439
_cell_measurement_temperature 143(2)
_cell_measurement_theta_max 25.2180
_cell_measurement_theta_min 4.3300
_cell_volume 3687.6(3)
_computing_cell_refinement 'CrysAlisPro 1.171.38.46 (Rigaku OD, 2015)'
_computing_data_collection 'CrysAlisPro 1.171.38.46 (Rigaku OD, 2015)'
_computing_data_reduction 'CrysAlisPro 1.171.38.46 (Rigaku OD, 2015)'
_computing_molecular_graphics 'Diamond 2.1c, Crystal Impact GbR'
_computing_publication_material 'enCIFer 1.5.1 (CCDC 2014)'
_computing_structure_refinement 'SHELXL-2018/3 (Sheldrick, 2018)'
_computing_structure_solution SIR-92
_diffrn_ambient_temperature 143(2)
_diffrn_detector 'CCD plate'
_diffrn_detector_area_resol_mean 15.9809
_diffrn_detector_type Sapphire3
_diffrn_measured_fraction_theta_full 0.994
_diffrn_measured_fraction_theta_max 0.992
_diffrn_measurement_details
;
List of Runs (angles in degrees, time in seconds):

  # Type    Start    End  Width  t~exp~   \w     \q     \k     \f   Frames
#--------------------------------------------------------------------------
  1  \w    -90.00   3.00   1.00   37.50    --  -20.29 -57.00  30.00   93
  2  \w    -44.00  50.00   1.00   37.50    --  -20.29  57.00-180.00   94
  3  \w    -13.00  25.00   1.00   37.50    --  -20.29 -99.00-180.00   38
  4  \w    -49.00  52.00   1.00   37.50    --   21.39 -77.00 -60.00  101
;
_diffrn_measurement_device 'four-circle diffractometer'
_diffrn_measurement_device_type 'Xcalibur, Sapphire3'
_diffrn_measurement_method '\w scans'
_diffrn_orient_matrix_UB_11 -0.0013936000
_diffrn_orient_matrix_UB_12 0.0260275000
_diffrn_orient_matrix_UB_13 -0.0172555000
_diffrn_orient_matrix_UB_21 0.0355988000
_diffrn_orient_matrix_UB_22 -0.0324674000
_diffrn_orient_matrix_UB_23 -0.0119700000
_diffrn_orient_matrix_UB_31 -0.0970956000
_diffrn_orient_matrix_UB_32 -0.0122489000
_diffrn_orient_matrix_UB_33 -0.0049888000
_diffrn_radiation_monochromator graphite
_diffrn_radiation_probe x-ray
_diffrn_radiation_type MoK\a
_diffrn_radiation_wavelength 0.71073
_diffrn_reflns_av_R_equivalents 0.0660
_diffrn_reflns_av_sigmaI/netI 0.1182
_diffrn_reflns_av_unetI/netI 0.0951
_diffrn_reflns_Laue_measured_fraction_full 0.994
_diffrn_reflns_Laue_measured_fraction_max 0.992
_diffrn_reflns_limit_h_max 8
_diffrn_reflns_limit_h_min -8
_diffrn_reflns_limit_k_max 20
_diffrn_reflns_limit_k_min -20
_diffrn_reflns_limit_l_max 41
_diffrn_reflns_limit_l_min -31
_diffrn_reflns_number 20880
_diffrn_reflns_point_group_measured_fraction_full 0.994
_diffrn_reflns_point_group_measured_fraction_max 0.992
_diffrn_reflns_theta_full 25.242
_diffrn_reflns_theta_max 26.372
_diffrn_reflns_theta_min 4.175
_diffrn_source 'fine-focus sealed X-ray tube'
_exptl_absorpt_coefficient_mu 0.711
_exptl_absorpt_correction_T_max 1.00000
_exptl_absorpt_correction_T_min 0.99225
_exptl_absorpt_correction_type multi-scan
_exptl_absorpt_process_details
;
CrysAlisPro 1.171.38.46 (Rigaku Oxford Diffraction, 2015)
Empirical absorption correction using spherical harmonics,
 implemented in SCALE3 ABSPACK scaling algorithm.
;
_exptl_crystal_colour green
_exptl_crystal_density_diffrn 1.798
_exptl_crystal_description rod
_exptl_crystal_F_000 2036
_exptl_crystal_size_max 0.315
_exptl_crystal_size_mid 0.119
_exptl_crystal_size_min 0.081
_refine_diff_density_max 0.714
_refine_diff_density_min -0.437
_refine_diff_density_rms 0.086
_refine_ls_extinction_method none
_refine_ls_goodness_of_fit_ref 1.017
_refine_ls_hydrogen_treatment mixed
_refine_ls_matrix_type full
_refine_ls_number_parameters 655
_refine_ls_number_reflns 7501
_refine_ls_number_restraints 0
_refine_ls_restrained_S_all 1.017
_refine_ls_R_factor_all 0.1028
_refine_ls_R_factor_gt 0.0513
_refine_ls_shift/su_max 0.001
_refine_ls_shift/su_mean 0.000
_refine_ls_structure_factor_coef Fsqd
_refine_ls_weighting_details 'w=1/[\s^2^(Fo^2^)+(0.0348P)^2^] where P=(Fo^2^+2Fc^2^)/3'
_refine_ls_weighting_scheme calc
_refine_ls_wR_factor_gt 0.0951
_refine_ls_wR_factor_ref 0.1182
_reflns_Friedel_coverage 0.000
_reflns_number_gt 4672
_reflns_number_total 7501
_reflns_threshold_expression 'I > 2\s(I)'
_cod_data_source_file c9nj03937f2.cif
_cod_data_source_block nx281
_cod_database_code 7058938
_shelx_space_group_comment
;
The symmetry employed for this shelxl refinement is uniquely defined
by the following loop, which should always be used as a source of
symmetry information in preference to the above space-group names.
They are only intended as comments.
;
_shelx_estimated_absorpt_t_min 0.807
_shelx_estimated_absorpt_t_max 0.945
_shelxl_version_number 2013-4

loop_
_space_group_symop_operation_xyz
'x, y, z'
'-x, y+1/2, -z+1/2'
'-x, -y, -z'
'x, -y-1/2, z-1/2'

loop_
_atom_site_label
_atom_site_type_symbol
_atom_site_fract_x
_atom_site_fract_y
_atom_site_fract_z
_atom_site_U_iso_or_equiv
_atom_site_adp_type
_atom_site_occupancy
_atom_site_site_symmetry_order
_atom_site_calc_flag
_atom_site_refinement_flags_posn
_atom_site_refinement_flags_adp
Cu1 Cu 0.32790(5) 0.24879(3) 0.37586(2) 0.01631(13) Uani 1 1 d . .
O1 O 0.6524(4) 0.2570(2) 0.37725(11) 0.0275(7) Uani 1 1 d . .
N1 N 0.2375(4) 0.07649(18) 0.28585(9) 0.0177(7) Uani 1 1 d . .
N2 N 0.0542(4) 0.09617(19) 0.29610(10) 0.0237(7) Uani 1 1 d . .
N3 N 0.0726(4) 0.14855(19) 0.32537(10) 0.0250(8) Uani 1 1 d . .
N4 N 0.2666(4) 0.16260(17) 0.33417(9) 0.0170(7) Uani 1 1 d . .
N5 N 0.2599(5) 0.0227(2) 0.25348(11) 0.0247(8) Uani 1 1 d . .
N6 N 0.2767(4) 0.43201(18) 0.29018(9) 0.0196(7) Uani 1 1 d . .
N7 N 0.4632(4) 0.4415(2) 0.30475(10) 0.0268(8) Uani 1 1 d . .
N8 N 0.4925(4) 0.38394(18) 0.33112(10) 0.0249(8) Uani 1 1 d . .
N9 N 0.3256(4) 0.33810(17) 0.33406(9) 0.0176(7) Uani 1 1 d . .
N10 N 0.2062(6) 0.4870(2) 0.26094(12) 0.0263(9) Uani 1 1 d . .
N11 N 0.1923(4) 0.41710(18) 0.46323(9) 0.0189(7) Uani 1 1 d . .
N12 N 0.0118(4) 0.39356(19) 0.44919(10) 0.0257(8) Uani 1 1 d . .
N13 N 0.0377(4) 0.34042(19) 0.42103(10) 0.0235(8) Uani 1 1 d . .
N14 N 0.2351(4) 0.32966(18) 0.41634(9) 0.0178(7) Uani 1 1 d . .
N15 N 0.2310(4) 0.4742(2) 0.49367(11) 0.0214(8) Uani 1 1 d . .
N16 N 0.3162(4) 0.08676(18) 0.47081(10) 0.0232(7) Uani 1 1 d . .
N17 N 0.5046(4) 0.11169(19) 0.47300(10) 0.0251(8) Uani 1 1 d . .
N18 N 0.5251(4) 0.15951(19) 0.44256(9) 0.0226(7) Uani 1 1 d . .
N19 N 0.3517(4) 0.16624(18) 0.42055(9) 0.0199(7) Uani 1 1 d . .
N20 N 0.2310(6) 0.0377(3) 0.49988(13) 0.0344(10) Uani 1 1 d . .
C1 C 0.3679(5) 0.1170(2) 0.30959(11) 0.0166(8) Uani 1 1 d . .
C2 C 0.5824(5) 0.1111(2) 0.30748(12) 0.0275(10) Uani 1 1 d . .
H2A H 0.6427 0.1602 0.3195 0.041 Uiso 1 1 calc R U
H2B H 0.6179 0.1064 0.2790 0.041 Uiso 1 1 calc R U
H2C H 0.6287 0.0628 0.3226 0.041 Uiso 1 1 calc R U
C3 C 0.1922(5) 0.3695(2) 0.30863(11) 0.0182(8) Uani 1 1 d . .
C4 C -0.0127(5) 0.3443(2) 0.30207(12) 0.0281(10) Uani 1 1 d . .
H4A H -0.0329 0.2913 0.3151 0.042 Uiso 1 1 calc R U
H4B H -0.0433 0.3397 0.2728 0.042 Uiso 1 1 calc R U
H4C H -0.0981 0.3852 0.3139 0.042 Uiso 1 1 calc R U
C5 C 0.3274(5) 0.3779(2) 0.44277(11) 0.0179(8) Uani 1 1 d . .
C6 C 0.5400(5) 0.3893(2) 0.44962(12) 0.0313(10) Uani 1 1 d . .
H6A H 0.6010 0.3365 0.4561 0.047 Uiso 1 1 calc R U
H6B H 0.5642 0.4271 0.4724 0.047 Uiso 1 1 calc R U
H6C H 0.5955 0.4117 0.4250 0.047 Uiso 1 1 calc R U
C7 C 0.2235(5) 0.1205(2) 0.43888(11) 0.0196(8) Uani 1 1 d . .
C8 C 0.0139(5) 0.1086(2) 0.42780(12) 0.0280(10) Uani 1 1 d . .
H8A H -0.0094 0.1207 0.3988 0.042 Uiso 1 1 calc R U
H8B H -0.0646 0.1455 0.4441 0.042 Uiso 1 1 calc R U
H8C H -0.0229 0.0519 0.4332 0.042 Uiso 1 1 calc R U
O2 O 0.8271(4) 0.25583(19) 0.00525(9) 0.0424(8) Uani 1 1 d . .
O3 O 1.1392(4) 0.2664(2) 0.00861(9) 0.0448(9) Uani 1 1 d . .
O4 O 0.9666(3) 0.09798(16) 0.05369(8) 0.0282(6) Uani 1 1 d . .
O5 O 0.8083(4) 0.01724(18) 0.12316(9) 0.0425(8) Uani 1 1 d . .
O6 O 1.0700(4) 0.03140(18) 0.16089(9) 0.0440(8) Uani 1 1 d . .
O7 O 0.9648(4) 0.1840(2) 0.19001(10) 0.0378(8) Uani 1 1 d . .
O8 O 1.0151(4) 0.33645(19) 0.20260(9) 0.0426(8) Uani 1 1 d . .
O9 O 1.0584(4) 0.42148(17) 0.15308(9) 0.0404(8) Uani 1 1 d . .
O10 O 1.0156(4) 0.37841(18) 0.07932(10) 0.0354(8) Uani 1 1 d . .
N21 N 0.9841(5) 0.25539(19) 0.02412(10) 0.0264(7) Uani 1 1 d . .
N22 N 0.9455(4) 0.0580(2) 0.13659(10) 0.0289(8) Uani 1 1 d . .
N23 N 1.0246(4) 0.3503(2) 0.16521(11) 0.0317(9) Uani 1 1 d . .
C10 C 0.9824(5) 0.2388(2) 0.06801(11) 0.0198(8) Uani 1 1 d . .
C11 C 0.9682(5) 0.1543(2) 0.07936(12) 0.0236(9) Uani 1 1 d . .
C12 C 0.9631(5) 0.1419(2) 0.12238(12) 0.0214(9) Uani 1 1 d . .
C13 C 0.9753(5) 0.2038(3) 0.15058(12) 0.0242(9) Uani 1 1 d . .
C14 C 0.9979(5) 0.2863(2) 0.13720(12) 0.0249(9) Uani 1 1 d . .
C15 C 1.0004(5) 0.3026(2) 0.09451(12) 0.0229(9) Uani 1 1 d . .
O11 O 0.5026(4) 0.41506(15) 0.19609(8) 0.0299(7) Uani 1 1 d . .
O12 O 0.6762(4) 0.48481(18) 0.12342(9) 0.0432(8) Uani 1 1 d . .
O13 O 0.4002(4) 0.47606(17) 0.09036(10) 0.0451(8) Uani 1 1 d . .
O14 O 0.4989(4) 0.3183(2) 0.06184(10) 0.0320(8) Uani 1 1 d . .
O15 O 0.4700(4) 0.16459(18) 0.05217(9) 0.0409(8) Uani 1 1 d . .
O16 O 0.4142(4) 0.08331(17) 0.10262(9) 0.0377(7) Uani 1 1 d . .
O17 O 0.4525(4) 0.13175(18) 0.17613(10) 0.0325(8) Uani 1 1 d . .
O18 O 0.3316(4) 0.23013(18) 0.24285(9) 0.0415(8) Uani 1 1 d . .
O19 O 0.6201(4) 0.2805(2) 0.24965(9) 0.0556(10) Uani 1 1 d . .
N24 N 0.5286(5) 0.4470(2) 0.11292(10) 0.0284(8) Uani 1 1 d . .
N25 N 0.4520(4) 0.1529(2) 0.08938(11) 0.0297(8) Uani 1 1 d . .
N26 N 0.4793(5) 0.2593(2) 0.22897(10) 0.0283(8) Uani 1 1 d . .
C16 C 0.5009(5) 0.3561(2) 0.17221(12) 0.0214(9) Uani 1 1 d . .
C17 C 0.5069(5) 0.3644(2) 0.12881(12) 0.0209(9) Uani 1 1 d . .
C18 C 0.4920(5) 0.3013(2) 0.10153(11) 0.0216(9) Uani 1 1 d . .
C19 C 0.4708(5) 0.2195(2) 0.11655(12) 0.0202(9) Uani 1 1 d . .
C20 C 0.4663(5) 0.2064(2) 0.15971(12) 0.0219(9) Uani 1 1 d . .
C21 C 0.4849(5) 0.2725(2) 0.18505(12) 0.0215(9) Uani 1 1 d . .
H1A H 0.689(7) 0.243(3) 0.3990(16) 0.07(2) Uiso 1 1 d . .
H1B H 0.679(8) 0.303(4) 0.3703(18) 0.10(3) Uiso 1 1 d . .
H10A H 0.107(6) 0.507(3) 0.2682(14) 0.053(17) Uiso 1 1 d . .
H10B H 0.191(6) 0.464(3) 0.2404(14) 0.040(15) Uiso 1 1 d . .
H15A H 0.170(5) 0.459(2) 0.5137(11) 0.021(11) Uiso 1 1 d . .
H15B H 0.183(5) 0.523(3) 0.4840(13) 0.045(14) Uiso 1 1 d . .
H20B H 0.229(6) 0.062(3) 0.5228(14) 0.051(17) Uiso 1 1 d . .
H20A H 0.295(6) -0.002(3) 0.5022(14) 0.045(16) Uiso 1 1 d . .
H5A H 0.319(5) 0.054(3) 0.2329(13) 0.050(14) Uiso 1 1 d . .
H5B H 0.339(6) -0.015(3) 0.2627(13) 0.051(15) Uiso 1 1 d . .
H7 H 0.979(6) 0.223(2) 0.2007(14) 0.032(15) Uiso 1 1 d . .
H10 H 1.041(6) 0.405(3) 0.0995(13) 0.038(14) Uiso 1 1 d . .
H17 H 0.450(5) 0.102(2) 0.1574(12) 0.031(14) Uiso 1 1 d . .
H14 H 0.506(8) 0.280(3) 0.0545(18) 0.08(2) Uiso 1 1 d . .

loop_
_atom_site_aniso_label
_atom_site_aniso_U_11
_atom_site_aniso_U_22
_atom_site_aniso_U_33
_atom_site_aniso_U_23
_atom_site_aniso_U_13
_atom_site_aniso_U_12
Cu1 0.0194(2) 0.0146(2) 0.0148(2) -0.0005(2) 0.00033(16) 0.0003(2)
O1 0.0200(14) 0.0326(19) 0.0300(19) -0.0039(17) 0.0004(12) 0.0037(14)
N1 0.0233(16) 0.0174(17) 0.0123(18) -0.0024(14) 0.0015(12) 0.0005(13)
N2 0.0251(17) 0.0210(18) 0.025(2) -0.0046(15) 0.0006(14) 0.0014(14)
N3 0.0236(17) 0.0268(19) 0.025(2) -0.0054(16) -0.0008(14) 0.0014(15)
N4 0.0167(15) 0.0164(17) 0.0179(18) -0.0024(14) 0.0003(12) 0.0003(13)
N5 0.037(2) 0.0205(19) 0.017(2) -0.0044(16) 0.0000(15) 0.0034(17)
N6 0.0196(16) 0.0214(18) 0.0181(19) 0.0050(14) 0.0034(13) -0.0029(14)
N7 0.0238(17) 0.027(2) 0.030(2) 0.0056(16) 0.0005(14) -0.0002(15)
N8 0.0261(17) 0.0183(18) 0.030(2) 0.0044(16) 0.0010(14) -0.0029(14)
N9 0.0208(16) 0.0156(16) 0.0165(18) 0.0002(14) 0.0049(12) -0.0040(13)
N10 0.040(2) 0.021(2) 0.018(2) 0.0065(17) -0.0004(17) 0.0035(17)
N11 0.0216(16) 0.0177(17) 0.0175(19) -0.0034(14) 0.0001(13) -0.0003(13)
N12 0.0169(16) 0.031(2) 0.029(2) -0.0106(17) -0.0006(14) 0.0006(14)
N13 0.0189(16) 0.0242(19) 0.028(2) -0.0091(16) 0.0024(13) -0.0016(14)
N14 0.0184(15) 0.0184(17) 0.0167(18) 0.0025(14) 0.0011(12) 0.0029(13)
N15 0.0243(18) 0.023(2) 0.017(2) -0.0071(16) 0.0011(15) 0.0014(16)
N16 0.0281(17) 0.0184(18) 0.023(2) 0.0043(15) 0.0018(14) -0.0022(14)
N17 0.0256(17) 0.0258(19) 0.024(2) -0.0001(16) -0.0008(14) 0.0013(15)
N18 0.0258(17) 0.0234(18) 0.0181(19) 0.0031(15) -0.0053(13) 0.0015(14)
N19 0.0235(16) 0.0181(17) 0.0179(19) -0.0013(14) -0.0022(13) 0.0028(14)
N20 0.038(2) 0.035(2) 0.031(3) 0.018(2) 0.0090(18) 0.005(2)
C1 0.0226(19) 0.0140(19) 0.013(2) 0.0041(16) 0.0000(15) 0.0008(16)
C2 0.028(2) 0.025(2) 0.030(3) -0.0124(19) 0.0040(17) -0.0013(18)
C3 0.025(2) 0.019(2) 0.011(2) -0.0015(16) 0.0030(15) 0.0009(16)
C4 0.028(2) 0.030(2) 0.026(3) 0.0045(19) -0.0020(17) -0.0048(18)
C5 0.024(2) 0.016(2) 0.014(2) -0.0017(16) 0.0011(15) 0.0033(16)
C6 0.0177(19) 0.040(3) 0.036(3) -0.018(2) -0.0026(17) 0.0051(18)
C7 0.028(2) 0.014(2) 0.018(2) -0.0014(16) 0.0014(16) 0.0028(16)
C8 0.024(2) 0.030(2) 0.030(3) 0.002(2) 0.0008(17) -0.0019(18)
O2 0.0321(16) 0.067(2) 0.0277(18) 0.0025(17) -0.0054(13) 0.0123(15)
O3 0.0327(16) 0.073(3) 0.0285(19) 0.0085(16) 0.0033(13) -0.0152(16)
O4 0.0346(15) 0.0267(16) 0.0232(17) -0.0066(13) 0.0019(12) -0.0047(12)
O5 0.0420(18) 0.0370(19) 0.048(2) 0.0031(15) -0.0052(15) -0.0201(15)
O6 0.0509(18) 0.0371(19) 0.043(2) 0.0182(16) -0.0163(15) -0.0081(15)
O7 0.0477(19) 0.044(2) 0.0222(19) -0.0048(17) 0.0016(13) -0.0057(17)
O8 0.0527(19) 0.047(2) 0.028(2) -0.0124(16) 0.0059(14) 0.0018(15)
O9 0.0506(18) 0.0233(17) 0.047(2) -0.0122(15) -0.0059(15) 0.0029(15)
O10 0.0494(19) 0.0200(17) 0.036(2) -0.0023(15) -0.0059(15) 0.0028(14)
N21 0.0336(19) 0.0221(18) 0.0231(19) 0.0002(16) -0.0026(15) -0.0020(16)
N22 0.0293(19) 0.031(2) 0.026(2) 0.0026(17) 0.0010(15) -0.0061(16)
N23 0.0249(18) 0.035(2) 0.035(2) -0.0127(19) -0.0013(15) 0.0088(16)
C10 0.0193(18) 0.024(2) 0.016(2) -0.0002(17) -0.0010(14) -0.0030(17)
C11 0.0167(19) 0.028(2) 0.025(2) -0.0033(19) -0.0022(16) -0.0052(17)
C12 0.023(2) 0.022(2) 0.018(2) 0.0040(17) 0.0004(16) -0.0008(17)
C13 0.0208(19) 0.036(3) 0.016(2) -0.0018(19) 0.0008(15) -0.0032(18)
C14 0.021(2) 0.025(2) 0.029(3) -0.0101(19) -0.0040(17) 0.0030(17)
C15 0.021(2) 0.018(2) 0.029(3) 0.0016(19) -0.0025(16) 0.0019(17)
O11 0.0477(17) 0.0181(15) 0.0237(17) -0.0048(13) -0.0032(13) -0.0046(13)
O12 0.0424(17) 0.0336(18) 0.053(2) 0.0067(16) -0.0021(15) -0.0139(15)
O13 0.0560(19) 0.0295(18) 0.048(2) 0.0137(16) -0.0220(16) -0.0029(15)
O14 0.0407(18) 0.036(2) 0.0192(18) -0.0022(15) 0.0034(12) -0.0004(16)
O15 0.0569(19) 0.042(2) 0.0239(19) -0.0117(15) 0.0074(14) -0.0022(15)
O16 0.0445(17) 0.0225(17) 0.046(2) -0.0074(15) -0.0004(14) 0.0007(14)
O17 0.0437(18) 0.0183(16) 0.035(2) 0.0007(15) -0.0047(14) -0.0008(14)
O18 0.0421(17) 0.054(2) 0.0287(19) 0.0144(15) 0.0044(13) -0.0088(15)
O19 0.059(2) 0.076(3) 0.030(2) 0.0116(17) -0.0188(16) -0.0332(18)
N24 0.037(2) 0.025(2) 0.024(2) 0.0017(16) 0.0003(16) -0.0064(17)
N25 0.0265(18) 0.027(2) 0.035(2) -0.0120(18) -0.0022(15) 0.0005(16)
N26 0.038(2) 0.025(2) 0.022(2) 0.0010(16) -0.0030(15) -0.0052(17)
C16 0.0205(19) 0.022(2) 0.021(2) -0.0014(18) -0.0038(16) -0.0015(17)
C17 0.024(2) 0.018(2) 0.021(2) 0.0015(17) -0.0025(16) -0.0008(16)
C18 0.0183(19) 0.033(2) 0.014(2) -0.0021(18) 0.0002(15) 0.0003(17)
C19 0.0198(19) 0.019(2) 0.022(2) -0.0047(17) -0.0014(15) 0.0020(16)
C20 0.0183(19) 0.019(2) 0.029(2) 0.0026(18) -0.0013(16) 0.0035(16)
C21 0.023(2) 0.023(2) 0.018(2) 0.0009(17) -0.0038(15) -0.0022(16)

loop_
_atom_type_symbol
_atom_type_description
_atom_type_scat_dispersion_real
_atom_type_scat_dispersion_imag
_atom_type_scat_source
C C 0.0033 0.0016 'International Tables Vol C Tables 4.2.6.8 and 6.1.1.4'
Cu Cu 0.3201 1.2651 'International Tables Vol C Tables 4.2.6.8 and 6.1.1.4'
N N 0.0061 0.0033 'International Tables Vol C Tables 4.2.6.8 and 6.1.1.4'
O O 0.0106 0.0060 'International Tables Vol C Tables 4.2.6.8 and 6.1.1.4'
H H 0.0000 0.0000 'International Tables Vol C Tables 4.2.6.8 and 6.1.1.4'

loop_
_geom_angle_atom_site_label_1
_geom_angle_atom_site_label_2
_geom_angle_atom_site_label_3
_geom_angle
N19 Cu1 N14 88.71(12)
N19 Cu1 N4 92.08(12)
N14 Cu1 N4 149.22(11)
N19 Cu1 N9 174.13(12)
N14 Cu1 N9 88.80(12)
N4 Cu1 N9 92.78(12)
N19 Cu1 O1 88.37(13)
N14 Cu1 O1 106.85(11)
N4 Cu1 O1 103.93(11)
N9 Cu1 O1 87.26(13)
Cu1 O1 H1A 107(4)
Cu1 O1 H1B 106(4)
H1A O1 H1B 118(5)
C1 N1 N2 110.1(3)
C1 N1 N5 131.7(3)
N2 N1 N5 118.1(3)
N3 N2 N1 106.1(3)
N2 N3 N4 109.6(3)
C1 N4 N3 107.9(3)
C1 N4 Cu1 135.8(2)
N3 N4 Cu1 116.1(2)
N1 N5 H5A 106(3)
N1 N5 H5B 106(3)
H5A N5 H5B 111(3)
C3 N6 N7 110.4(3)
C3 N6 N10 131.7(3)
N7 N6 N10 117.9(3)
N8 N7 N6 105.9(3)
N7 N8 N9 109.7(3)
C3 N9 N8 107.6(3)
C3 N9 Cu1 134.8(2)
N8 N9 Cu1 117.4(2)
N6 N10 H10A 110(3)
N6 N10 H10B 109(3)
H10A N10 H10B 111(4)
C5 N11 N12 109.6(3)
C5 N11 N15 124.8(3)
N12 N11 N15 125.6(3)
N13 N12 N11 106.6(3)
N12 N13 N14 109.2(3)
C5 N14 N13 107.4(3)
C5 N14 Cu1 132.7(2)
N13 N14 Cu1 119.9(2)
N11 N15 H15A 106(3)
N11 N15 H15B 106(3)
H15A N15 H15B 111(3)
C7 N16 N17 110.2(3)
C7 N16 N20 125.5(3)
N17 N16 N20 124.1(3)
N18 N17 N16 105.9(3)
N17 N18 N19 110.0(3)
C7 N19 N18 107.1(3)
C7 N19 Cu1 133.1(2)
N18 N19 Cu1 119.1(2)
N16 N20 H20B 111(3)
N16 N20 H20A 107(3)
H20B N20 H20A 109(5)
N4 C1 N1 106.3(3)
N4 C1 C2 128.0(3)
N1 C1 C2 125.7(3)
C1 C2 H2A 109.5
C1 C2 H2B 109.5
H2A C2 H2B 109.5
C1 C2 H2C 109.5
H2A C2 H2C 109.5
H2B C2 H2C 109.5
N9 C3 N6 106.4(3)
N9 C3 C4 128.3(3)
N6 C3 C4 125.3(3)
C3 C4 H4A 109.5
C3 C4 H4B 109.5
H4A C4 H4B 109.5
C3 C4 H4C 109.5
H4A C4 H4C 109.5
H4B C4 H4C 109.5
N14 C5 N11 107.2(3)
N14 C5 C6 128.5(3)
N11 C5 C6 124.4(3)
C5 C6 H6A 109.5
C5 C6 H6B 109.5
H6A C6 H6B 109.5
C5 C6 H6C 109.5
H6A C6 H6C 109.5
H6B C6 H6C 109.5
N19 C7 N16 106.8(3)
N19 C7 C8 128.3(3)
N16 C7 C8 124.8(3)
C7 C8 H8A 109.5
C7 C8 H8B 109.5
H8A C8 H8B 109.5
C7 C8 H8C 109.5
H8A C8 H8C 109.5
H8B C8 H8C 109.5
C13 O7 H7 104(4)
C15 O10 H10 102(3)
O3 N21 O2 123.9(3)
O3 N21 C10 118.8(3)
O2 N21 C10 117.4(3)
O5 N22 O6 123.3(3)
O5 N22 C12 118.1(3)
O6 N22 C12 118.6(3)
O8 N23 O9 119.7(3)
O8 N23 C14 119.9(4)
O9 N23 C14 120.4(4)
C15 C10 C11 125.3(4)
C15 C10 N21 118.8(3)
C11 C10 N21 115.9(3)
O4 C11 C12 124.2(4)
O4 C11 C10 122.3(4)
C12 C11 C10 113.5(3)
C13 C12 C11 124.0(4)
C13 C12 N22 118.9(3)
C11 C12 N22 117.2(3)
O7 C13 C12 118.0(4)
O7 C13 C14 122.5(4)
C12 C13 C14 119.6(4)
N23 C14 C13 121.1(4)
N23 C14 C15 119.9(4)
C13 C14 C15 119.0(3)
O10 C15 C10 118.5(4)
O10 C15 C14 122.8(4)
C10 C15 C14 118.6(4)
C18 O14 H14 100(5)
C20 O17 H17 105(3)
O12 N24 O13 122.8(3)
O12 N24 C17 117.5(3)
O13 N24 C17 119.7(3)
O15 N25 O16 120.7(3)
O15 N25 C19 119.4(3)
O16 N25 C19 119.9(4)
O19 N26 O18 123.8(4)
O19 N26 C21 117.5(3)
O18 N26 C21 118.6(3)
O11 C16 C17 123.7(4)
O11 C16 C21 123.5(4)
C17 C16 C21 112.8(3)
C18 C17 C16 125.1(4)
C18 C17 N24 118.1(3)
C16 C17 N24 116.8(3)
O14 C18 C17 118.5(4)
O14 C18 C19 122.5(4)
C17 C18 C19 119.0(3)
N25 C19 C18 120.7(3)
N25 C19 C20 120.3(3)
C18 C19 C20 119.0(3)
O17 C20 C21 118.8(4)
O17 C20 C19 122.5(3)
C21 C20 C19 118.6(3)
C20 C21 C16 125.5(4)
C20 C21 N26 118.7(3)
C16 C21 N26 115.8(3)

loop_
_geom_bond_atom_site_label_1
_geom_bond_atom_site_label_2
_geom_bond_distance
Cu1 N19 1.997(3)
Cu1 N14 1.998(3)
Cu1 N4 2.000(3)
Cu1 N9 2.005(3)
Cu1 O1 2.230(3)
O1 H1A 0.79(5)
O1 H1B 0.81(6)
N1 C1 1.341(4)
N1 N2 1.353(4)
N1 N5 1.394(4)
N2 N3 1.291(4)
N3 N4 1.371(4)
N4 C1 1.317(4)
N5 H5A 0.95(4)
N5 H5B 0.87(4)
N6 C3 1.333(4)
N6 N7 1.359(4)
N6 N10 1.390(4)
N7 N8 1.291(4)
N8 N9 1.375(4)
N9 C3 1.321(4)
N10 H10A 0.80(4)
N10 H10B 0.77(4)
N11 C5 1.330(4)
N11 N12 1.361(4)
N11 N15 1.387(4)
N12 N13 1.287(4)
N13 N14 1.380(3)
N14 C5 1.318(4)
N15 H15A 0.83(3)
N15 H15B 0.91(4)
N16 C7 1.327(4)
N16 N17 1.356(4)
N16 N20 1.393(4)
N17 N18 1.282(4)
N18 N19 1.374(4)
N19 C7 1.318(4)
N20 H20B 0.85(5)
N20 H20A 0.78(4)
C1 C2 1.479(4)
C2 H2A 0.9800
C2 H2B 0.9800
C2 H2C 0.9800
C3 C4 1.473(5)
C4 H4A 0.9800
C4 H4B 0.9800
C4 H4C 0.9800
C5 C6 1.480(4)
C6 H6A 0.9800
C6 H6B 0.9800
C6 H6C 0.9800
C7 C8 1.484(5)
C8 H8A 0.9800
C8 H8B 0.9800
C8 H8C 0.9800
O2 N21 1.223(4)
O3 N21 1.211(4)
O4 C11 1.250(4)
O5 N22 1.222(4)
O6 N22 1.227(4)
O7 C13 1.340(5)
O7 H7 0.74(4)
O8 N23 1.253(4)
O9 N23 1.256(4)
O10 C15 1.342(4)
O10 H10 0.81(4)
N21 C10 1.468(5)
N22 C12 1.456(5)
N23 C14 1.402(5)
C10 C15 1.363(5)
C10 C11 1.435(5)
C11 C12 1.430(5)
C12 C13 1.373(5)
C13 C14 1.429(5)
C14 C15 1.429(5)
O11 C16 1.243(4)
O12 N24 1.226(4)
O13 N24 1.226(4)
O14 C18 1.336(5)
O14 H14 0.67(5)
O15 N25 1.249(4)
O16 N25 1.249(4)
O17 C20 1.340(4)
O17 H17 0.79(4)
O18 N26 1.224(4)
O19 N26 1.211(4)
N24 C17 1.457(4)
N25 C19 1.411(5)
N26 C21 1.461(5)
C16 C17 1.435(5)
C16 C21 1.438(5)
C17 C18 1.370(5)
C18 C19 1.435(5)
C19 C20 1.436(5)
C20 C21 1.367(5)

loop_
_geom_hbond_atom_site_label_D
_geom_hbond_atom_site_label_H
_geom_hbond_atom_site_label_A
_geom_hbond_distance_DH
_geom_hbond_distance_HA
_geom_hbond_distance_DA
_geom_hbond_angle_DHA
_geom_hbond_site_symmetry_A
C2 H2A O1 0.98 2.47 3.332(5) 146.5 .
C2 H2B N10 0.98 2.67 3.395(5) 131.4 2_645
C2 H2C O11 0.98 2.64 3.261(5) 121.3 2_645
C4 H4A N3 0.98 2.46 3.340(5) 148.5 .
C4 H4B O8 0.98 2.36 3.284(5) 157.6 1_455
C4 H4B O19 0.98 2.59 3.176(5) 118.2 1_455
C4 H4C O6 0.98 2.54 3.322(5) 137.2 2_655
C6 H6B N15 0.98 2.39 3.273(5) 149.7 3_666
C8 H8A N3 0.98 2.54 3.467(5) 157.8 .
O1 H1A N18 0.79(5) 2.30(5) 2.838(5) 126(4) .
O1 H1B N8 0.81(6) 2.22(6) 2.774(5) 126(5) .
N10 H10A N5 0.80(4) 2.60(4) 3.269(5) 142(4) 2
N15 H15A O4 0.83(3) 2.16(3) 2.974(4) 165(4) 4_466
N15 H15B O4 0.91(4) 2.00(4) 2.864(4) 157(4) 2_655
N20 H20B O10 0.85(5) 2.60(4) 3.343(6) 146(4) 4_466
N20 H20B O13 0.85(5) 2.55(5) 3.159(5) 129(4) 4_566
N20 H20A N17 0.78(4) 2.39(4) 3.152(5) 165(4) 3_656
N5 H5A O17 0.95(4) 2.47(4) 3.412(5) 176(3) .
N5 H5B O11 0.87(4) 2.06(4) 2.881(4) 159(4) 2_645
O7 H7 O8 0.74(4) 1.87(4) 2.550(5) 153(5) .
O7 H7 N23 0.74(4) 2.41(4) 2.874(5) 122(4) .
O10 H10 O9 0.81(4) 1.78(4) 2.531(4) 154(4) .
O10 H10 N23 0.81(4) 2.35(4) 2.858(5) 122(4) .
O17 H17 O16 0.79(4) 1.83(4) 2.547(4) 150(4) .
O17 H17 N25 0.79(4) 2.39(4) 2.872(5) 121(4) .
O14 H14 O15 0.67(5) 1.91(5) 2.541(5) 157(7) .
O14 H14 N25 0.67(5) 2.42(6) 2.875(5) 128(6) .
C2 H2A O1 0.98 2.47 3.332(5) 146.5 .
C2 H2B N10 0.98 2.67 3.395(5) 131.4 2_645
C2 H2C O11 0.98 2.64 3.261(5) 121.3 2_645
C4 H4A N3 0.98 2.46 3.340(5) 148.5 .
C4 H4B O8 0.98 2.36 3.284(5) 157.6 1_455
C4 H4B O19 0.98 2.59 3.176(5) 118.2 1_455
C4 H4C O6 0.98 2.54 3.322(5) 137.2 2_655
C6 H6B N15 0.98 2.39 3.273(5) 149.7 3_666
C8 H8A N3 0.98 2.54 3.467(5) 157.8 .
O1 H1A N18 0.79(5) 2.30(5) 2.838(5) 126(4) .
O1 H1B N8 0.81(6) 2.22(6) 2.774(5) 126(5) .
N10 H10A N5 0.80(4) 2.60(4) 3.269(5) 142(4) 2
N15 H15A O4 0.83(3) 2.16(3) 2.974(4) 165(4) 4_466
N15 H15B O4 0.91(4) 2.00(4) 2.864(4) 157(4) 2_655
N20 H20B O10 0.85(5) 2.60(4) 3.343(6) 146(4) 4_466
N20 H20B O13 0.85(5) 2.55(5) 3.159(5) 129(4) 4_566
N20 H20A N17 0.78(4) 2.39(4) 3.152(5) 165(4) 3_656
N5 H5A O17 0.95(4) 2.47(4) 3.412(5) 176(3) .
N5 H5B O11 0.87(4) 2.06(4) 2.881(4) 159(4) 2_645
O7 H7 O8 0.74(4) 1.87(4) 2.550(5) 153(5) .
O7 H7 N23 0.74(4) 2.41(4) 2.874(5) 122(4) .
O10 H10 O9 0.81(4) 1.78(4) 2.531(4) 154(4) .
O10 H10 N23 0.81(4) 2.35(4) 2.858(5) 122(4) .
O17 H17 O16 0.79(4) 1.83(4) 2.547(4) 150(4) .
O17 H17 N25 0.79(4) 2.39(4) 2.872(5) 121(4) .
O14 H14 O15 0.67(5) 1.91(5) 2.541(5) 157(7) .
O14 H14 N25 0.67(5) 2.42(6) 2.875(5) 128(6) .

loop_
_geom_torsion_atom_site_label_1
_geom_torsion_atom_site_label_2
_geom_torsion_atom_site_label_3
_geom_torsion_atom_site_label_4
_geom_torsion
C1 N1 N2 N3 0.6(4)
N5 N1 N2 N3 -177.5(3)
N1 N2 N3 N4 -0.2(4)
N2 N3 N4 C1 -0.3(4)
N2 N3 N4 Cu1 175.4(2)
C3 N6 N7 N8 1.5(4)
N10 N6 N7 N8 179.8(3)
N6 N7 N8 N9 -0.8(4)
N7 N8 N9 C3 -0.1(4)
N7 N8 N9 Cu1 -176.1(2)
C5 N11 N12 N13 0.7(4)
N15 N11 N12 N13 179.6(3)
N11 N12 N13 N14 -0.5(4)
N12 N13 N14 C5 0.2(4)
N12 N13 N14 Cu1 178.4(2)
C7 N16 N17 N18 -0.4(4)
N20 N16 N17 N18 -175.9(4)
N16 N17 N18 N19 0.1(4)
N17 N18 N19 C7 0.1(4)
N17 N18 N19 Cu1 171.5(2)
N3 N4 C1 N1 0.6(4)
Cu1 N4 C1 N1 -173.8(3)
N3 N4 C1 C2 -180.0(3)
Cu1 N4 C1 C2 5.6(6)
N2 N1 C1 N4 -0.8(4)
N5 N1 C1 N4 176.9(4)
N2 N1 C1 C2 179.8(3)
N5 N1 C1 C2 -2.4(6)
N8 N9 C3 N6 1.0(4)
Cu1 N9 C3 N6 176.0(2)
N8 N9 C3 C4 -176.9(3)
Cu1 N9 C3 C4 -2.0(6)
N7 N6 C3 N9 -1.6(4)
N10 N6 C3 N9 -179.6(4)
N7 N6 C3 C4 176.5(3)
N10 N6 C3 C4 -1.5(6)
N13 N14 C5 N11 0.2(4)
Cu1 N14 C5 N11 -177.7(2)
N13 N14 C5 C6 -179.5(4)
Cu1 N14 C5 C6 2.6(6)
N12 N11 C5 N14 -0.5(4)
N15 N11 C5 N14 -179.4(3)
N12 N11 C5 C6 179.2(3)
N15 N11 C5 C6 0.3(6)
N18 N19 C7 N16 -0.3(4)
Cu1 N19 C7 N16 -170.0(2)
N18 N19 C7 C8 178.3(3)
Cu1 N19 C7 C8 8.6(6)
N17 N16 C7 N19 0.4(4)
N20 N16 C7 N19 175.9(4)
N17 N16 C7 C8 -178.2(3)
N20 N16 C7 C8 -2.7(6)
O3 N21 C10 C15 79.7(4)
O2 N21 C10 C15 -101.5(4)
O3 N21 C10 C11 -98.2(4)
O2 N21 C10 C11 80.6(4)
C15 C10 C11 O4 -174.5(3)
N21 C10 C11 O4 3.2(5)
C15 C10 C11 C12 3.5(5)
N21 C10 C11 C12 -178.8(3)
O4 C11 C12 C13 176.4(3)
C10 C11 C12 C13 -1.6(5)
O4 C11 C12 N22 -3.0(5)
C10 C11 C12 N22 179.0(3)
O5 N22 C12 C13 125.2(4)
O6 N22 C12 C13 -55.8(5)
O5 N22 C12 C11 -55.4(4)
O6 N22 C12 C11 123.6(4)
C11 C12 C13 O7 178.7(3)
N22 C12 C13 O7 -1.9(5)
C11 C12 C13 C14 -1.1(5)
N22 C12 C13 C14 178.3(3)
O8 N23 C14 C13 -5.1(5)
O9 N23 C14 C13 174.8(3)
O8 N23 C14 C15 177.3(3)
O9 N23 C14 C15 -2.8(5)
O7 C13 C14 N23 4.8(5)
C12 C13 C14 N23 -175.5(3)
O7 C13 C14 C15 -177.6(3)
C12 C13 C14 C15 2.1(5)
C11 C10 C15 O10 178.8(3)
N21 C10 C15 O10 1.2(5)
C11 C10 C15 C14 -2.6(5)
N21 C10 C15 C14 179.8(3)
N23 C14 C15 O10 -4.2(5)
C13 C14 C15 O10 178.1(3)
N23 C14 C15 C10 177.2(3)
C13 C14 C15 C10 -0.4(5)
O11 C16 C17 C18 -175.4(3)
C21 C16 C17 C18 2.3(5)
O11 C16 C17 N24 4.0(5)
C21 C16 C17 N24 -178.3(3)
O12 N24 C17 C18 -119.8(4)
O13 N24 C17 C18 61.1(5)
O12 N24 C17 C16 60.8(4)
O13 N24 C17 C16 -118.3(4)
C16 C17 C18 O14 179.6(3)
N24 C17 C18 O14 0.3(5)
C16 C17 C18 C19 -0.8(5)
N24 C17 C18 C19 179.9(3)
O15 N25 C19 C18 5.9(5)
O16 N25 C19 C18 -172.8(3)
O15 N25 C19 C20 -175.0(3)
O16 N25 C19 C20 6.3(5)
O14 C18 C19 N25 -1.4(5)
C17 C18 C19 N25 179.0(3)
O14 C18 C19 C20 179.5(3)
C17 C18 C19 C20 -0.1(5)
N25 C19 C20 O17 2.8(5)
C18 C19 C20 O17 -178.0(3)
N25 C19 C20 C21 -180.0(3)
C18 C19 C20 C21 -0.9(5)
O17 C20 C21 C16 -179.9(3)
C19 C20 C21 C16 2.8(5)
O17 C20 C21 N26 -3.0(5)
C19 C20 C21 N26 179.7(3)
O11 C16 C21 C20 174.3(3)
C17 C16 C21 C20 -3.4(5)
O11 C16 C21 N26 -2.7(5)
C17 C16 C21 N26 179.6(3)
O19 N26 C21 C20 121.0(4)
O18 N26 C21 C20 -61.2(5)
O19 N26 C21 C16 -61.8(4)
O18 N26 C21 C16 115.9(4)
